data_7704887
loop_
_publ_author_name
'Hock, Andreas'
'Werner, Luis'
'Luz, Christian'
'Radius, Udo'

_publ_section_title
;
 N-Heterocyclic carbene and cyclic (alkyl)(amino)carbene adducts of
 gallium hydrides, gallium chlorides and gallium hydrochlorides.
;
_journal_issue 32
_journal_name_full 'Dalton transactions (Cambridge, England : 2003)'
_journal_page_first 11108
_journal_page_last 11119
_journal_paper_doi 10.1039/d0dt02070b
_journal_volume 49
_journal_year 2020
_chemical_formula_moiety 'C11 H21 Cl2 Ga N2'
_chemical_formula_sum 'C11 H21 Cl2 Ga N2'
_chemical_formula_weight 321.92
_space_group_crystal_system monoclinic
_space_group_IT_number 9
_space_group_name_Hall 'C -2yc'
_space_group_name_H-M_alt 'C 1 c 1'
_atom_sites_solution_hydrogens mixed
_audit_creation_method SHELXL-2014/6
_audit_update_record
;
2020-06-08 deposited with the CCDC.	2020-07-20 downloaded from the CCDC.
;
_cell_angle_alpha 90
_cell_angle_beta 105.6090(10)
_cell_angle_gamma 90
_cell_formula_units_Z 4
_cell_length_a 14.0953(2)
_cell_length_b 9.46110(10)
_cell_length_c 11.53480(10)
_cell_measurement_reflns_used 13423
_cell_measurement_temperature 100.00(10)
_cell_measurement_theta_max 76.3640
_cell_measurement_theta_min 5.6980
_cell_volume 1481.52(3)
_computing_cell_refinement 'CrysAlisPro 1.171.40.57a (Rigaku OD, 2019)'
_computing_data_collection 'CrysAlisPro 1.171.40.57a (Rigaku OD, 2019)'
_computing_data_reduction 'CrysAlisPro 1.171.40.57a (Rigaku OD, 2019)'
_computing_structure_refinement 'SHELXL-2014/6 (Sheldrick, 2014)'
_computing_structure_solution 'SHELXL-2014/6 (Sheldrick, 2014)'
_diffrn_ambient_temperature 100.00(10)
_diffrn_detector_area_resol_mean 10.0000
_diffrn_measured_fraction_theta_full 1.000
_diffrn_measured_fraction_theta_max 1.000
_diffrn_measurement_device_type 'XtaLAB Synergy, Dualflex, HyPix'
_diffrn_measurement_method '\f and \w scans'
_diffrn_radiation_type CuK\a
_diffrn_radiation_wavelength 1.54184
_diffrn_reflns_av_R_equivalents 0.0320
_diffrn_reflns_av_unetI/netI 0.0213
_diffrn_reflns_Laue_measured_fraction_full 1.000
_diffrn_reflns_Laue_measured_fraction_max 1.000
_diffrn_reflns_limit_h_max 14
_diffrn_reflns_limit_h_min -17
_diffrn_reflns_limit_k_max 11
_diffrn_reflns_limit_k_min -11
_diffrn_reflns_limit_l_max 13
_diffrn_reflns_limit_l_min -14
_diffrn_reflns_number 14130
_diffrn_reflns_point_group_measured_fraction_full 1.000
_diffrn_reflns_point_group_measured_fraction_max 1.000
_diffrn_reflns_theta_full 67.684
_diffrn_reflns_theta_max 70.015
_diffrn_reflns_theta_min 5.700
_diffrn_source 'micro-focus sealed X-ray tube'
_exptl_absorpt_coefficient_mu 5.675
_exptl_absorpt_correction_T_max 1.000
_exptl_absorpt_correction_T_min 0.368
_exptl_absorpt_correction_type gaussian
_exptl_absorpt_process_details
'CrysAlisPro 1.171.40.57a (Rigaku Oxford Diffraction, 2019)Numerical absorption correction based on gaussian integration over a multifaceted crystal model Empirical absorption correction using spherical harmonics,implemented in SCALE3 ABSPACK scaling algorithm.'
_exptl_crystal_colour colourless
_exptl_crystal_density_diffrn 1.443
_exptl_crystal_description block
_exptl_crystal_F_000 664
_exptl_crystal_size_max 0.212
_exptl_crystal_size_mid 0.179
_exptl_crystal_size_min 0.119
_refine_diff_density_max 0.571
_refine_diff_density_min -0.306
_refine_diff_density_rms 0.056
_refine_ls_abs_structure_details
;
 Refined as an inversion twin.
;
_refine_ls_abs_structure_Flack 0.23(3)
_refine_ls_extinction_method none
_refine_ls_goodness_of_fit_ref 1.091
_refine_ls_hydrogen_treatment mixed
_refine_ls_matrix_type full
_refine_ls_number_parameters 156
_refine_ls_number_reflns 2526
_refine_ls_number_restraints 2
_refine_ls_restrained_S_all 1.091
_refine_ls_R_factor_all 0.0328
_refine_ls_R_factor_gt 0.0328
_refine_ls_shift/su_max 0.000
_refine_ls_shift/su_mean 0.000
_refine_ls_structure_factor_coef Fsqd
_refine_ls_weighting_details 'w=1/[\s^2^(Fo^2^)+(0.0659P)^2^+1.0524P] where P=(Fo^2^+2Fc^2^)/3'
_refine_ls_weighting_scheme calc
_refine_ls_wR_factor_gt 0.0864
_refine_ls_wR_factor_ref 0.0864
_reflns_Friedel_coverage 0.996
_reflns_Friedel_fraction_full 1.000
_reflns_Friedel_fraction_max 1.000
_reflns_number_gt 2519
_reflns_number_total 2526
_reflns_threshold_expression 'I > 2\s(I)'
_cod_data_source_file d0dt02070b2.cif
_cod_data_source_block compound_12
_cod_depositor_comments 'Adding full bibliography for 7704887--7704897.cif.'
_cod_original_sg_symbol_H-M 'C c'
_cod_database_code 7704887
_shelx_space_group_comment
;
The symmetry employed for this shelxl refinement is uniquely defined
by the following loop, which should always be used as a source of
symmetry information in preference to the above space-group names.
They are only intended as comments.
;
_shelxl_version_number 2014/6

loop_
_space_group_symop_operation_xyz
'x, y, z'
'x, -y, z+1/2'
'x+1/2, y+1/2, z'
'x+1/2, -y+1/2, z+1/2'

loop_
_atom_site_label
_atom_site_type_symbol
_atom_site_fract_x
_atom_site_fract_y
_atom_site_fract_z
_atom_site_U_iso_or_equiv
_atom_site_adp_type
_atom_site_occupancy
_atom_site_site_symmetry_order
_atom_site_calc_flag
_atom_site_refinement_flags_posn
_atom_site_refinement_flags_adp
_atom_site_refinement_flags_occupancy
_atom_site_disorder_assembly
_atom_site_disorder_group
Ga1 Ga 0.48753(4) 0.22209(5) 0.47085(4) 0.02183(18) Uani 1 1 d . . . . .
Cl2 Cl 0.63691(9) 0.17025(12) 0.45510(9) 0.0276(3) Uani 1 1 d . . . . .
Cl3 Cl 0.48067(9) 0.13872(12) 0.64774(11) 0.0318(3) Uani 1 1 d . . . . .
H3 H 0.408(6) 0.150(9) 0.374(7) 0.05(2) Uiso 1 1 d . . . . .
N4 N 0.5545(3) 0.5128(4) 0.5652(3) 0.0164(7) Uani 1 1 d . . . . .
N7 N 0.4161(3) 0.5289(4) 0.4289(3) 0.0162(7) Uani 1 1 d . . . . .
C8 C 0.4842(3) 0.4341(4) 0.4891(3) 0.0167(8) Uani 1 1 d . . . . .
C6 C 0.4449(3) 0.6654(4) 0.4661(4) 0.0187(9) Uani 1 1 d . . . . .
C5 C 0.5323(3) 0.6555(4) 0.5519(4) 0.0182(8) Uani 1 1 d . . . . .
C12 C 0.3245(3) 0.4954(5) 0.3330(4) 0.0233(9) Uani 1 1 d . . . . .
H12 H 0.2859 0.5829 0.3169 0.028 Uiso 1 1 calc R U . . .
C9 C 0.6401(3) 0.4471(4) 0.6539(4) 0.0188(8) Uani 1 1 d . . . . .
H9 H 0.6346 0.3449 0.6403 0.023 Uiso 1 1 calc R U . . .
C16 C 0.5955(4) 0.7735(5) 0.6171(5) 0.0260(10) Uani 1 1 d . . . . .
H16A H 0.6162 0.7526 0.7016 0.039 Uiso 1 1 calc R U . . .
H16B H 0.5584 0.8599 0.6045 0.039 Uiso 1 1 calc R U . . .
H16C H 0.6523 0.7837 0.5868 0.039 Uiso 1 1 calc R U . . .
C15 C 0.3861(4) 0.7938(5) 0.4172(5) 0.0244(10) Uani 1 1 d . . . . .
H15A H 0.3845 0.8055 0.3340 0.037 Uiso 1 1 calc R U . . .
H15B H 0.4159 0.8754 0.4619 0.037 Uiso 1 1 calc R U . . .
H15C H 0.3202 0.7830 0.4242 0.037 Uiso 1 1 calc R U . . .
C11 C 0.6346(4) 0.4720(5) 0.7823(4) 0.0251(9) Uani 1 1 d . . . . .
H11A H 0.6379 0.5716 0.7989 0.038 Uiso 1 1 calc R U . . .
H11B H 0.6888 0.4253 0.8374 0.038 Uiso 1 1 calc R U . . .
H11C H 0.5738 0.4348 0.7916 0.038 Uiso 1 1 calc R U . . .
C14 C 0.3492(4) 0.4560(7) 0.2172(5) 0.0374(12) Uani 1 1 d . . . . .
H14A H 0.3862 0.5309 0.1941 0.056 Uiso 1 1 calc R U . . .
H14B H 0.2893 0.4412 0.1548 0.056 Uiso 1 1 calc R U . . .
H14C H 0.3875 0.3707 0.2292 0.056 Uiso 1 1 calc R U . . .
C13 C 0.2612(4) 0.3867(5) 0.3745(5) 0.0288(10) Uani 1 1 d . . . . .
H13A H 0.2926 0.2959 0.3812 0.043 Uiso 1 1 calc R U . . .
H13B H 0.1978 0.3815 0.3170 0.043 Uiso 1 1 calc R U . . .
H13C H 0.2532 0.4141 0.4514 0.043 Uiso 1 1 calc R U . . .
C10 C 0.7379(3) 0.4922(6) 0.6325(4) 0.0273(10) Uani 1 1 d . . . . .
H10A H 0.7359 0.4768 0.5496 0.041 Uiso 1 1 calc R U . . .
H10B H 0.7903 0.4374 0.6829 0.041 Uiso 1 1 calc R U . . .
H10C H 0.7490 0.5906 0.6515 0.041 Uiso 1 1 calc R U . . .

loop_
_atom_site_aniso_label
_atom_site_aniso_U_11
_atom_site_aniso_U_22
_atom_site_aniso_U_33
_atom_site_aniso_U_23
_atom_site_aniso_U_13
_atom_site_aniso_U_12
Ga1 0.0214(3) 0.0158(3) 0.0240(3) -0.0041(2) -0.00138(18) 0.0014(2)
Cl2 0.0279(6) 0.0286(6) 0.0266(5) 0.0001(4) 0.0079(4) 0.0085(5)
Cl3 0.0357(7) 0.0239(5) 0.0399(6) 0.0046(5) 0.0174(5) -0.0008(5)
N4 0.0166(18) 0.0148(16) 0.0161(17) -0.0002(13) 0.0015(14) 0.0004(13)
N7 0.0135(18) 0.0183(17) 0.0149(15) 0.0006(13) 0.0005(14) 0.0018(14)
C8 0.0150(18) 0.0190(18) 0.014(2) -0.0008(15) 0.0009(16) 0.0003(18)
C6 0.022(2) 0.017(2) 0.0182(19) 0.0011(14) 0.0068(18) 0.0011(17)
C5 0.019(2) 0.0178(19) 0.0181(19) -0.0012(15) 0.0050(17) 0.0004(17)
C12 0.017(2) 0.025(2) 0.024(2) -0.0009(19) -0.0015(18) 0.0018(18)
C9 0.016(2) 0.020(2) 0.0155(19) -0.0005(16) -0.0031(16) 0.0024(17)
C16 0.028(3) 0.021(2) 0.025(2) -0.0020(16) 0.000(2) -0.0038(18)
C15 0.024(3) 0.019(2) 0.028(2) 0.0056(17) 0.0040(19) 0.0045(18)
C11 0.026(2) 0.027(2) 0.018(2) 0.0007(17) -0.0018(18) 0.0064(19)
C14 0.028(3) 0.058(4) 0.020(2) -0.005(2) -0.004(2) -0.003(3)
C13 0.019(2) 0.028(2) 0.036(2) -0.005(2) 0.001(2) -0.0051(19)
C10 0.017(2) 0.036(2) 0.025(2) 0.0012(19) 0.0000(19) 0.0002(19)

loop_
_atom_type_symbol
_atom_type_description
_atom_type_scat_dispersion_real
_atom_type_scat_dispersion_imag
_atom_type_scat_source
C C 0.0181 0.0091 'International Tables Vol C Tables 4.2.6.8 and 6.1.1.4'
H H 0.0000 0.0000 'International Tables Vol C Tables 4.2.6.8 and 6.1.1.4'
Cl Cl 0.3639 0.7018 'International Tables Vol C Tables 4.2.6.8 and 6.1.1.4'
Ga Ga -1.2846 0.7763 'International Tables Vol C Tables 4.2.6.8 and 6.1.1.4'
N N 0.0311 0.0180 'International Tables Vol C Tables 4.2.6.8 and 6.1.1.4'

loop_
_geom_angle_atom_site_label_1
_geom_angle_atom_site_label_2
_geom_angle_atom_site_label_3
_geom_angle
_geom_angle_site_symmetry_1
_geom_angle_site_symmetry_3
_geom_angle_publ_flag
C8 Ga1 Cl3 104.46(11) . . ?
C8 Ga1 Cl2 106.11(14) . . ?
Cl3 Ga1 Cl2 105.95(5) . . ?
C8 Ga1 H3 120(3) . . ?
Cl3 Ga1 H3 108(3) . . ?
Cl2 Ga1 H3 112(3) . . ?
C8 N4 C5 111.1(4) . . ?
C8 N4 C9 122.1(3) . . ?
C5 N4 C9 126.8(3) . . ?
C8 N7 C6 110.4(3) . . ?
C8 N7 C12 126.2(4) . . ?
C6 N7 C12 123.4(4) . . ?
N4 C8 N7 105.1(3) . . ?
N4 C8 Ga1 125.5(3) . . ?
N7 C8 Ga1 129.4(3) . . ?
C5 C6 N7 107.1(4) . . ?
C5 C6 C15 129.2(4) . . ?
N7 C6 C15 123.7(4) . . ?
C6 C5 N4 106.3(4) . . ?
C6 C5 C16 127.9(4) . . ?
N4 C5 C16 125.8(4) . . ?
N7 C12 C14 110.4(4) . . ?
N7 C12 C13 112.0(4) . . ?
C14 C12 C13 113.8(4) . . ?
N7 C12 H12 106.7 . . ?
C14 C12 H12 106.7 . . ?
C13 C12 H12 106.7 . . ?
N4 C9 C11 111.1(4) . . ?
N4 C9 C10 111.8(4) . . ?
C11 C9 C10 113.5(4) . . ?
N4 C9 H9 106.6 . . ?
C11 C9 H9 106.6 . . ?
C10 C9 H9 106.6 . . ?
C5 C16 H16A 109.5 . . ?
C5 C16 H16B 109.5 . . ?
H16A C16 H16B 109.5 . . ?
C5 C16 H16C 109.5 . . ?
H16A C16 H16C 109.5 . . ?
H16B C16 H16C 109.5 . . ?
C6 C15 H15A 109.5 . . ?
C6 C15 H15B 109.5 . . ?
H15A C15 H15B 109.5 . . ?
C6 C15 H15C 109.5 . . ?
H15A C15 H15C 109.5 . . ?
H15B C15 H15C 109.5 . . ?
C9 C11 H11A 109.5 . . ?
C9 C11 H11B 109.5 . . ?
H11A C11 H11B 109.5 . . ?
C9 C11 H11C 109.5 . . ?
H11A C11 H11C 109.5 . . ?
H11B C11 H11C 109.5 . . ?
C12 C14 H14A 109.5 . . ?
C12 C14 H14B 109.5 . . ?
H14A C14 H14B 109.5 . . ?
C12 C14 H14C 109.5 . . ?
H14A C14 H14C 109.5 . . ?
H14B C14 H14C 109.5 . . ?
C12 C13 H13A 109.5 . . ?
C12 C13 H13B 109.5 . . ?
H13A C13 H13B 109.5 . . ?
C12 C13 H13C 109.5 . . ?
H13A C13 H13C 109.5 . . ?
H13B C13 H13C 109.5 . . ?
C9 C10 H10A 109.5 . . ?
C9 C10 H10B 109.5 . . ?
H10A C10 H10B 109.5 . . ?
C9 C10 H10C 109.5 . . ?
H10A C10 H10C 109.5 . . ?
H10B C10 H10C 109.5 . . ?

loop_
_geom_bond_atom_site_label_1
_geom_bond_atom_site_label_2
_geom_bond_distance
_geom_bond_site_symmetry_2
_geom_bond_publ_flag
Ga1 C8 2.019(4) . ?
Ga1 Cl3 2.2138(13) . ?
Ga1 Cl2 2.2165(13) . ?
Ga1 H3 1.51(8) . ?
N4 C8 1.355(6) . ?
N4 C5 1.386(5) . ?
N4 C9 1.491(5) . ?
N7 C8 1.360(6) . ?
N7 C6 1.386(5) . ?
N7 C12 1.491(5) . ?
C6 C5 1.360(7) . ?
C6 C15 1.493(6) . ?
C5 C16 1.498(6) . ?
C12 C14 1.515(8) . ?
C12 C13 1.521(7) . ?
C12 H12 0.9800 . ?
C9 C11 1.521(6) . ?
C9 C10 1.525(7) . ?
C9 H9 0.9800 . ?
C16 H16A 0.9600 . ?
C16 H16B 0.9600 . ?
C16 H16C 0.9600 . ?
C15 H15A 0.9600 . ?
C15 H15B 0.9600 . ?
C15 H15C 0.9600 . ?
C11 H11A 0.9600 . ?
C11 H11B 0.9600 . ?
C11 H11C 0.9600 . ?
C14 H14A 0.9600 . ?
C14 H14B 0.9600 . ?
C14 H14C 0.9600 . ?
C13 H13A 0.9600 . ?
C13 H13B 0.9600 . ?
C13 H13C 0.9600 . ?
C10 H10A 0.9600 . ?
C10 H10B 0.9600 . ?
C10 H10C 0.9600 . ?

loop_
_geom_torsion_atom_site_label_1
_geom_torsion_atom_site_label_2
_geom_torsion_atom_site_label_3
_geom_torsion_atom_site_label_4
_geom_torsion
_geom_torsion_site_symmetry_1
_geom_torsion_site_symmetry_2
_geom_torsion_site_symmetry_3
_geom_torsion_site_symmetry_4
_geom_torsion_publ_flag
C5 N4 C8 N7 -1.1(4) . . . . ?
C9 N4 C8 N7 176.0(4) . . . . ?
C5 N4 C8 Ga1 177.2(3) . . . . ?
C9 N4 C8 Ga1 -5.7(6) . . . . ?
C6 N7 C8 N4 1.0(4) . . . . ?
C12 N7 C8 N4 179.0(4) . . . . ?
C6 N7 C8 Ga1 -177.3(3) . . . . ?
C12 N7 C8 Ga1 0.7(6) . . . . ?
C8 N7 C6 C5 -0.5(5) . . . . ?
C12 N7 C6 C5 -178.6(4) . . . . ?
C8 N7 C6 C15 180.0(4) . . . . ?
C12 N7 C6 C15 1.9(6) . . . . ?
N7 C6 C5 N4 -0.2(5) . . . . ?
C15 C6 C5 N4 179.3(4) . . . . ?
N7 C6 C5 C16 177.6(4) . . . . ?
C15 C6 C5 C16 -2.9(8) . . . . ?
C8 N4 C5 C6 0.8(5) . . . . ?
C9 N4 C5 C6 -176.1(4) . . . . ?
C8 N4 C5 C16 -177.1(4) . . . . ?
C9 N4 C5 C16 6.0(7) . . . . ?
C8 N7 C12 C14 -73.4(6) . . . . ?
C6 N7 C12 C14 104.3(5) . . . . ?
C8 N7 C12 C13 54.5(6) . . . . ?
C6 N7 C12 C13 -127.8(4) . . . . ?
C8 N4 C9 C11 -112.6(4) . . . . ?
C5 N4 C9 C11 64.0(5) . . . . ?
C8 N4 C9 C10 119.4(4) . . . . ?
C5 N4 C9 C10 -64.0(5) . . . . ?
